data_4331471
loop_
_publ_author_name
'Jaffray, Paul M.'
'McClintock, Lisa F.'
'Baxter, Kay E.'
'Blackman, Allan G.'

_publ_section_title
;
 Cobalt(III) Carbonate and Bicarbonate Chelate Complexes of Tripodal
 Tetraamine Ligands Containing Pyridyl Donors:&#x00A0; The Steric Basis
 for the Stability of Chelated Bicarbonate Complexes
;
_journal_issue 12
_journal_name_full 'Inorganic Chemistry'
_journal_page_first 4215
_journal_page_last 4225
_journal_paper_doi 10.1021/ic0482537
_journal_volume 44
_journal_year 2005
_chemical_formula_sum 'C21 H22 Cl Co N4 O7'
_chemical_formula_weight 536.81
_chemical_name_systematic
;
 ?
;
_space_group_IT_number 15
_symmetry_cell_setting monoclinic
_symmetry_space_group_name_Hall '-C 2yc'
_symmetry_space_group_name_H-M 'C 1 2/c 1'
_atom_sites_solution_hydrogens geom
_atom_sites_solution_primary direct
_atom_sites_solution_secondary difmap
_audit_conform_dict_location ftp://ftp.iucr.org/pub/cif_core.dic
_audit_conform_dict_name cif_core.dic
_audit_conform_dict_version 2.2
_audit_creation_date 2004-10-14T08:04:39-00:00
_audit_creation_method 'WinGX routine CIF_UPDATE'
_cell_angle_alpha 90.000(5)
_cell_angle_beta 109.892(5)
_cell_angle_gamma 90.000(5)
_cell_formula_units_Z 8
_cell_length_a 17.717(5)
_cell_length_b 18.089(5)
_cell_length_c 14.569(5)
_cell_measurement_reflns_used 6082
_cell_measurement_temperature 163(2)
_cell_measurement_theta_max 26.39
_cell_measurement_theta_min 2.49
_cell_volume 4391(2)
_computing_cell_refinement 'Bruker SMART'
_computing_data_collection 'Bruker SMART'
_computing_data_reduction 'Bruker SAINT'
_computing_molecular_graphics WinGX
_computing_publication_material WinGX
_computing_structure_refinement 'SHELXL-97 (Sheldrick, 1997)'
_computing_structure_solution SIR-97
_diffrn_ambient_temperature 163(2)
_diffrn_measured_fraction_theta_full 0.98
_diffrn_measured_fraction_theta_max 0.98
_diffrn_measurement_device_type 'CCD area detector'
_diffrn_measurement_method 'phi and omega scans'
_diffrn_radiation_monochromator graphite
_diffrn_radiation_type MoK\a
_diffrn_radiation_wavelength 0.71069
_diffrn_reflns_av_R_equivalents 0.0219
_diffrn_reflns_av_unetI/netI 0.0196
_diffrn_reflns_limit_h_max 9
_diffrn_reflns_limit_h_min -21
_diffrn_reflns_limit_k_max 22
_diffrn_reflns_limit_k_min -22
_diffrn_reflns_limit_l_max 18
_diffrn_reflns_limit_l_min -11
_diffrn_reflns_number 16873
_diffrn_reflns_theta_full 26.43
_diffrn_reflns_theta_max 26.43
_diffrn_reflns_theta_min 1.93
_exptl_absorpt_coefficient_mu 0.956
_exptl_absorpt_correction_T_max 1
_exptl_absorpt_correction_T_min 0.849657
_exptl_absorpt_correction_type multi-scan
_exptl_absorpt_process_details 'SADABS (Bruker, 1997)'
_exptl_crystal_colour red
_exptl_crystal_density_diffrn 1.624
_exptl_crystal_density_meas ?
_exptl_crystal_density_method 'not measured'
_exptl_crystal_description block
_exptl_crystal_F_000 2208
_exptl_crystal_size_max 0.5
_exptl_crystal_size_mid 0.3
_exptl_crystal_size_min 0.25
_refine_diff_density_max 0.586
_refine_diff_density_min -0.51
_refine_diff_density_rms 0.069
_refine_ls_extinction_method none
_refine_ls_goodness_of_fit_ref 1.081
_refine_ls_hydrogen_treatment constr
_refine_ls_matrix_type full
_refine_ls_number_parameters 344
_refine_ls_number_reflns 4426
_refine_ls_number_restraints 0
_refine_ls_restrained_S_all 1.081
_refine_ls_R_factor_all 0.0513
_refine_ls_R_factor_gt 0.0473
_refine_ls_shift/su_max 0.001
_refine_ls_shift/su_mean 0
_refine_ls_structure_factor_coef Fsqd
_refine_ls_weighting_details 'calc w=1/[\s^2^(Fo^2^)+(0.0137P)^2^+33.1177P] where P=(Fo^2^+2Fc^2^)/3'
_refine_ls_weighting_scheme calc
_refine_ls_wR_factor_gt 0.1131
_refine_ls_wR_factor_ref 0.1149
_reflns_number_gt 4055
_reflns_number_total 4426
_reflns_threshold_expression >2sigma(I)
_cod_data_source_file ic0482537sup1.cif
_cod_data_source_block pmapx
_cod_depositor_comments
;
The following automatic conversions were performed:

'_symmetry_cell_setting' value 'Monoclinic' changed to 'monoclinic'
according to /home/saulius/struct/CIF-dictionaries/cif_core.dic
dictionary named 'cif_core.dic' version 2.4.2 from 2011-04-26.

Automatic conversion script
Id: cif_fix_values 1891 2012-01-12 08:04:46Z andrius 

The following automatic conversions were performed:

'_exptl_crystal_density_meas' value 'not measured' was changed to '?'
- the value is perceived as not measured.

Automatic conversion script
Id: cif_fix_values 3008 2015-01-20 13:52:24Z robertas 
;
_cod_original_sg_symbol_H-M C2/c
_cod_database_code 4331471

loop_
_symmetry_equiv_pos_as_xyz
'x, y, z'
'-x, y, -z+1/2'
'x+1/2, y+1/2, z'
'-x+1/2, y+1/2, -z+1/2'
'-x, -y, -z'
'x, -y, z-1/2'
'-x+1/2, -y+1/2, -z'
'x+1/2, -y+1/2, z-1/2'

loop_
_atom_site_label
_atom_site_type_symbol
_atom_site_fract_x
_atom_site_fract_y
_atom_site_fract_z
_atom_site_U_iso_or_equiv
_atom_site_adp_type
_atom_site_occupancy
_atom_site_symmetry_multiplicity
_atom_site_calc_flag
_atom_site_refinement_flags
_atom_site_disorder_assembly
_atom_site_disorder_group
Co1 Co 0.74248(3) 0.07322(2) 0.14554(3) 0.02317(13) Uani 1 1 d . . .
Cl1 Cl 0.90976(8) 0.24725(7) 0.55849(8) 0.0550(3) Uani 1 1 d . . .
O1 O 0.75824(14) 0.02108(13) 0.04001(17) 0.0277(5) Uani 1 1 d . . .
O2 O 0.68121(15) 0.11609(14) 0.02375(17) 0.0298(5) Uani 1 1 d . . .
O3 O 0.68995(17) 0.06321(16) -0.11260(18) 0.0399(6) Uani 1 1 d . . .
O4 O 0.9557(11) 0.2275(8) 0.5084(9) 0.066(4) Uani 0.457(19) 1 d P A 1
O5 O 0.8353(5) 0.2746(5) 0.4931(10) 0.087(4) Uani 0.543(19) 1 d P A 1
O6 O 0.9230(9) 0.3202(7) 0.6024(12) 0.083(4) Uani 0.543(19) 1 d P A 1
O7 O 0.8951(9) 0.1746(8) 0.5954(10) 0.077(4) Uani 0.543(19) 1 d P A 1
O4' O 0.9934(9) 0.2341(7) 0.5589(16) 0.094(5) Uani 0.543(19) 1 d P A 2
O5' O 0.8763(11) 0.2593(6) 0.4529(7) 0.092(7) Uani 0.457(19) 1 d P A 2
O6' O 0.9367(12) 0.2832(15) 0.6476(15) 0.117(8) Uani 0.457(19) 1 d P A 2
O7' O 0.8632(14) 0.2013(11) 0.5893(15) 0.101(6) Uani 0.457(19) 1 d P A 2
N1 N 0.70126(19) 0.13754(18) 0.2291(2) 0.0350(7) Uani 1 1 d . . .
N2 N 0.64966(17) 0.01421(17) 0.1365(2) 0.0303(7) Uani 1 1 d . . .
N3 N 0.83025(18) 0.13911(17) 0.1486(2) 0.0293(6) Uani 1 1 d . . .
N4 N 0.81437(17) 0.01028(16) 0.2497(2) 0.0265(6) Uani 1 1 d . . .
C1 C 0.7087(2) 0.0662(2) -0.0239(3) 0.0294(7) Uani 1 1 d . . .
C21 C 0.6117(2) 0.1320(3) 0.1787(3) 0.0431(10) Uani 1 1 d . . .
H21A H 0.5842 0.1491 0.222 0.052 Uiso 1 1 calc R . .
H21B H 0.5953 0.1629 0.1208 0.052 Uiso 1 1 calc R . .
C22 C 0.5901(2) 0.0535(2) 0.1510(3) 0.0374(9) Uani 1 1 d . . .
C23 C 0.5170(2) 0.0204(3) 0.1413(3) 0.0515(12) Uani 1 1 d . . .
H23 H 0.4759 0.048 0.1508 0.062 Uiso 1 1 calc R . .
C24 C 0.5059(3) -0.0533(3) 0.1175(3) 0.0598(15) Uani 1 1 d . . .
H24 H 0.4576 -0.0764 0.1117 0.072 Uiso 1 1 calc R . .
C25 C 0.5670(3) -0.0925(3) 0.1026(3) 0.0563(13) Uani 1 1 d . . .
H25 H 0.5602 -0.1424 0.086 0.068 Uiso 1 1 calc R . .
C26 C 0.6388(3) -0.0575(2) 0.1122(3) 0.0405(9) Uani 1 1 d . . .
H26 H 0.68 -0.084 0.1016 0.049 Uiso 1 1 calc R . .
C31 C 0.7247(3) 0.2172(2) 0.2384(3) 0.0455(10) Uani 1 1 d . . .
H31A H 0.7708 0.2239 0.2972 0.055 Uiso 1 1 calc R . .
H31B H 0.6809 0.2463 0.2451 0.055 Uiso 1 1 calc R . .
C32 C 0.7450(3) 0.2454(2) 0.1524(3) 0.0465(10) Uani 1 1 d . . .
H32A H 0.7013 0.2335 0.0928 0.056 Uiso 1 1 calc R . .
H32B H 0.75 0.2987 0.1567 0.056 Uiso 1 1 calc R . .
C33 C 0.8210(3) 0.2133(2) 0.1469(3) 0.0378(9) Uani 1 1 d . . .
C34 C 0.8815(3) 0.2591(3) 0.1383(3) 0.0523(13) Uani 1 1 d . . .
H34 H 0.8758 0.3102 0.139 0.063 Uiso 1 1 calc R . .
C35 C 0.9498(3) 0.2290(3) 0.1287(3) 0.0573(14) Uani 1 1 d . . .
H35 H 0.9897 0.2595 0.1218 0.069 Uiso 1 1 calc R . .
C36 C 0.9584(3) 0.1529(3) 0.1295(3) 0.0490(11) Uani 1 1 d . . .
H36 H 1.0038 0.1313 0.1225 0.059 Uiso 1 1 calc R . .
C37 C 0.8978(2) 0.1101(2) 0.1411(3) 0.0364(9) Uani 1 1 d . . .
H37 H 0.9039 0.059 0.1439 0.044 Uiso 1 1 calc R . .
C41 C 0.7200(3) 0.1060(2) 0.3305(3) 0.0398(9) Uani 1 1 d . . .
H41A H 0.701 0.14 0.3693 0.048 Uiso 1 1 calc R . .
H41B H 0.6913 0.0598 0.3262 0.048 Uiso 1 1 calc R . .
C42 C 0.8077(3) 0.0926(2) 0.3806(3) 0.0388(9) Uani 1 1 d . . .
H42A H 0.837 0.1356 0.3713 0.047 Uiso 1 1 calc R . .
H42B H 0.8179 0.0877 0.4501 0.047 Uiso 1 1 calc R . .
C43 C 0.8397(2) 0.0259(2) 0.3464(3) 0.0305(8) Uani 1 1 d . . .
C44 C 0.8954(3) -0.0188(3) 0.4129(3) 0.0443(10) Uani 1 1 d . . .
H44 H 0.9124 -0.007 0.479 0.053 Uiso 1 1 calc R . .
C45 C 0.9261(3) -0.0804(3) 0.3826(3) 0.0478(11) Uani 1 1 d . . .
H45 H 0.9642 -0.11 0.4272 0.057 Uiso 1 1 calc R . .
C46 C 0.8991(3) -0.0972(2) 0.2848(3) 0.0409(9) Uani 1 1 d . . .
H46 H 0.9179 -0.1388 0.262 0.049 Uiso 1 1 calc R . .
C47 C 0.8436(2) -0.0511(2) 0.2211(3) 0.0339(8) Uani 1 1 d . . .
H47 H 0.8253 -0.063 0.155 0.041 Uiso 1 1 calc R . .

loop_
_atom_site_aniso_label
_atom_site_aniso_U_11
_atom_site_aniso_U_22
_atom_site_aniso_U_33
_atom_site_aniso_U_23
_atom_site_aniso_U_13
_atom_site_aniso_U_12
Co1 0.0251(2) 0.0218(2) 0.0237(2) -0.00145(18) 0.00970(18) -0.00117(19)
Cl1 0.0660(8) 0.0525(7) 0.0458(6) -0.0164(5) 0.0182(6) 0.0042(6)
O1 0.0313(13) 0.0277(13) 0.0250(12) -0.0034(10) 0.0107(10) 0.0016(10)
O2 0.0313(13) 0.0315(13) 0.0250(12) 0.0007(10) 0.0075(10) 0.0026(11)
O3 0.0479(16) 0.0453(17) 0.0254(13) -0.0024(12) 0.0112(12) 0.0026(13)
O4 0.100(10) 0.059(7) 0.059(6) 0.017(5) 0.052(6) 0.041(7)
O5 0.061(5) 0.098(7) 0.100(8) 0.026(5) 0.024(5) 0.010(5)
O6 0.076(6) 0.086(8) 0.109(10) -0.063(7) 0.059(7) -0.023(6)
O7 0.086(8) 0.073(8) 0.062(5) 0.022(6) 0.014(6) -0.020(6)
O4' 0.095(9) 0.054(5) 0.153(14) -0.022(8) 0.068(9) 0.014(6)
O5' 0.130(13) 0.070(7) 0.053(6) -0.004(5) 0.000(6) -0.054(7)
O6' 0.085(10) 0.17(2) 0.110(14) -0.098(13) 0.056(10) -0.068(13)
O7' 0.145(16) 0.099(13) 0.092(10) 0.018(9) 0.082(12) -0.006(10)
N1 0.0386(18) 0.0365(18) 0.0289(16) -0.0029(13) 0.0101(14) 0.0095(14)
N2 0.0276(15) 0.0370(17) 0.0273(15) -0.0002(13) 0.0107(12) -0.0064(13)
N3 0.0318(16) 0.0315(16) 0.0222(14) 0.0028(12) 0.0061(12) -0.0055(13)
N4 0.0274(15) 0.0255(15) 0.0276(15) 0.0019(12) 0.0107(12) -0.0022(12)
C1 0.0306(18) 0.0281(18) 0.0296(18) -0.0020(15) 0.0104(15) -0.0052(15)
C21 0.035(2) 0.057(3) 0.041(2) 0.002(2) 0.0178(18) 0.0143(19)
C22 0.0310(19) 0.051(2) 0.0312(19) 0.0067(18) 0.0126(16) 0.0014(17)
C23 0.028(2) 0.090(4) 0.039(2) 0.020(2) 0.0140(18) 0.002(2)
C24 0.041(3) 0.088(4) 0.046(3) 0.014(3) 0.008(2) -0.030(3)
C25 0.056(3) 0.058(3) 0.052(3) 0.003(2) 0.015(2) -0.028(2)
C26 0.044(2) 0.037(2) 0.039(2) 0.0018(17) 0.0131(18) -0.0123(18)
C31 0.059(3) 0.033(2) 0.043(2) -0.0064(18) 0.015(2) 0.011(2)
C32 0.059(3) 0.027(2) 0.043(2) -0.0005(18) 0.004(2) 0.0007(19)
C33 0.051(2) 0.030(2) 0.0244(18) 0.0052(15) 0.0024(17) -0.0079(18)
C34 0.068(3) 0.042(3) 0.036(2) 0.0117(19) 0.003(2) -0.023(2)
C35 0.063(3) 0.066(3) 0.043(2) 0.011(2) 0.018(2) -0.035(3)
C36 0.038(2) 0.074(3) 0.035(2) -0.002(2) 0.0124(18) -0.019(2)
C37 0.034(2) 0.045(2) 0.0293(19) -0.0014(17) 0.0091(16) -0.0079(17)
C41 0.047(2) 0.047(2) 0.0299(19) -0.0030(17) 0.0190(18) 0.0071(19)
C42 0.049(2) 0.043(2) 0.0267(18) -0.0022(16) 0.0151(17) 0.0033(18)
C43 0.0308(18) 0.034(2) 0.0285(18) 0.0023(15) 0.0118(15) -0.0025(15)
C44 0.046(2) 0.055(3) 0.029(2) 0.0063(19) 0.0090(18) 0.004(2)
C45 0.045(2) 0.051(3) 0.044(2) 0.014(2) 0.0102(19) 0.014(2)
C46 0.044(2) 0.035(2) 0.047(2) 0.0053(18) 0.0196(19) 0.0100(18)
C47 0.039(2) 0.0299(19) 0.0337(19) 0.0000(15) 0.0143(17) 0.0023(16)

loop_
_atom_type_symbol
_atom_type_description
_atom_type_scat_dispersion_real
_atom_type_scat_dispersion_imag
_atom_type_scat_source
C C 0.0033 0.0016 'International Tables Vol C Tables 4.2.6.8 and 6.1.1.4'
H H 0 0 'International Tables Vol C Tables 4.2.6.8 and 6.1.1.4'
N N 0.0061 0.0033 'International Tables Vol C Tables 4.2.6.8 and 6.1.1.4'
O O 0.0106 0.006 'International Tables Vol C Tables 4.2.6.8 and 6.1.1.4'
Cl Cl 0.1484 0.1585 'International Tables Vol C Tables 4.2.6.8 and 6.1.1.4'
Co Co 0.3494 0.9721 'International Tables Vol C Tables 4.2.6.8 and 6.1.1.4'

loop_
_geom_angle_atom_site_label_1
_geom_angle_atom_site_label_2
_geom_angle_atom_site_label_3
_geom_angle
O2 Co1 O1 69.05(11)
O2 Co1 N2 87.66(12)
O1 Co1 N2 91.53(12)
O2 Co1 N3 88.28(11)
O1 Co1 N3 89.23(12)
N2 Co1 N3 175.30(13)
O2 Co1 N4 164.88(11)
O1 Co1 N4 95.83(11)
N2 Co1 N4 92.60(12)
N3 Co1 N4 91.95(12)
O2 Co1 N1 96.91(12)
O1 Co1 N1 165.31(12)
N2 Co1 N1 83.31(14)
N3 Co1 N1 94.83(14)
N4 Co1 N1 98.13(13)
O2 Co1 C1 34.62(11)
O1 Co1 C1 34.44(11)
N2 Co1 C1 89.56(12)
N3 Co1 C1 88.43(12)
N4 Co1 C1 130.27(12)
N1 Co1 C1 131.40(13)
O4 Cl1 O7' 125.5(9)
O4 Cl1 O6' 124.6(11)
O7' Cl1 O6' 91.8(12)
O4 Cl1 O5 109.3(11)
O7' Cl1 O5 84.6(9)
O6' Cl1 O5 114.1(14)
O4 Cl1 O6 117.1(11)
O7' Cl1 O6 116.0(11)
O6' Cl1 O6 37.4(10)
O5 Cl1 O6 87.3(9)
O4 Cl1 O5' 64.1(13)
O7' Cl1 O5' 111.5(10)
O6' Cl1 O5' 143.4(15)
O5 Cl1 O5' 45.2(6)
O6 Cl1 O5' 106.0(9)
O4 Cl1 O7 100.3(8)
O7' Cl1 O7 29.3(8)
O6' Cl1 O7 97.1(14)
O5 Cl1 O7 108.3(6)
O6 Cl1 O7 132.1(10)
O5' Cl1 O7 117.2(7)
O4 Cl1 O4' 33.0(5)
O7' Cl1 O4' 128.0(13)
O6' Cl1 O4' 92.6(9)
O5 Cl1 O4' 138.2(13)
O6 Cl1 O4' 97.6(7)
O5' Cl1 O4' 94.2(15)
O7 Cl1 O4' 98.8(10)
C1 O1 Co1 91.1(2)
C1 O2 Co1 90.9(2)
C31 N1 C21 108.8(3)
C31 N1 C41 108.3(3)
C21 N1 C41 107.2(3)
C31 N1 Co1 118.0(3)
C21 N1 Co1 102.0(2)
C41 N1 Co1 111.8(2)
C26 N2 C22 120.1(3)
C26 N2 Co1 126.6(3)
C22 N2 Co1 113.2(3)
C37 N3 C33 119.5(3)
C37 N3 Co1 119.0(3)
C33 N3 Co1 121.1(3)
C47 N4 C43 117.8(3)
C47 N4 Co1 116.8(2)
C43 N4 Co1 125.3(2)
O3 C1 O1 126.5(3)
O3 C1 O2 124.6(3)
O1 C1 O2 108.9(3)
O3 C1 Co1 178.9(3)
O1 C1 Co1 54.50(16)
O2 C1 Co1 54.44(16)
C22 C21 N1 109.0(3)
C22 C21 H21A 109.9
N1 C21 H21A 109.9
C22 C21 H21B 109.9
N1 C21 H21B 109.9
H21A C21 H21B 108.3
N2 C22 C23 120.7(4)
N2 C22 C21 113.7(3)
C23 C22 C21 125.6(4)
C24 C23 C22 119.4(4)
C24 C23 H23 120.3
C22 C23 H23 120.3
C25 C24 C23 119.3(4)
C25 C24 H24 120.4
C23 C24 H24 120.4
C24 C25 C26 119.6(5)
C24 C25 H25 120.2
C26 C25 H25 120.2
N2 C26 C25 120.9(4)
N2 C26 H26 119.5
C25 C26 H26 119.5
N1 C31 C32 112.9(3)
N1 C31 H31A 109
C32 C31 H31A 109
N1 C31 H31B 109
C32 C31 H31B 109
H31A C31 H31B 107.8
C33 C32 C31 112.8(3)
C33 C32 H32A 109
C31 C32 H32A 109
C33 C32 H32B 109
C31 C32 H32B 109
H32A C32 H32B 107.8
N3 C33 C34 120.0(4)
N3 C33 C32 119.4(4)
C34 C33 C32 120.6(4)
C35 C34 C33 120.1(4)
C35 C34 H34 119.9
C33 C34 H34 119.9
C34 C35 C36 119.5(4)
C34 C35 H35 120.3
C36 C35 H35 120.3
C37 C36 C35 118.0(5)
C37 C36 H36 121
C35 C36 H36 121
N3 C37 C36 122.8(4)
N3 C37 H37 118.6
C36 C37 H37 118.6
C42 C41 N1 112.7(3)
C42 C41 H41A 109.1
N1 C41 H41A 109.1
C42 C41 H41B 109.1
N1 C41 H41B 109.1
H41A C41 H41B 107.8
C43 C42 C41 114.7(3)
C43 C42 H42A 108.6
C41 C42 H42A 108.6
C43 C42 H42B 108.6
C41 C42 H42B 108.6
H42A C42 H42B 107.6
N4 C43 C44 120.7(4)
N4 C43 C42 119.2(3)
C44 C43 C42 120.0(3)
C45 C44 C43 120.9(4)
C45 C44 H44 119.6
C43 C44 H44 119.6
C46 C45 C44 118.3(4)
C46 C45 H45 120.8
C44 C45 H45 120.8
C45 C46 C47 118.9(4)
C45 C46 H46 120.6
C47 C46 H46 120.6
N4 C47 C46 123.3(4)
N4 C47 H47 118.3
C46 C47 H47 118.3

loop_
_geom_bond_atom_site_label_1
_geom_bond_atom_site_label_2
_geom_bond_distance
Co1 O2 1.902(2)
Co1 O1 1.904(2)
Co1 N2 1.927(3)
Co1 N3 1.947(3)
Co1 N4 1.977(3)
Co1 N1 1.994(3)
Co1 C1 2.338(4)
Cl1 O4 1.314(11)
Cl1 O7' 1.351(19)
Cl1 O6' 1.383(15)
Cl1 O5 1.427(8)
Cl1 O6 1.451(12)
Cl1 O5' 1.465(10)
Cl1 O7 1.476(13)
Cl1 O4' 1.499(12)
O1 C1 1.322(4)
O2 C1 1.328(4)
O3 C1 1.221(4)
N1 C31 1.492(5)
N1 C21 1.508(5)
N1 C41 1.511(5)
N2 C26 1.341(5)
N2 C22 1.347(5)
N3 C37 1.345(5)
N3 C33 1.350(5)
N4 C47 1.350(5)
N4 C43 1.354(5)
C21 C22 1.491(6)
C21 H21A 0.97
C21 H21B 0.97
C22 C23 1.389(6)
C23 C24 1.376(8)
C23 H23 0.93
C24 C25 1.372(8)
C24 H24 0.93
C25 C26 1.385(6)
C25 H25 0.93
C26 H26 0.93
C31 C32 1.505(6)
C31 H31A 0.97
C31 H31B 0.97
C32 C33 1.493(6)
C32 H32A 0.97
C32 H32B 0.97
C33 C34 1.395(6)
C34 C35 1.375(7)
C34 H34 0.93
C35 C36 1.384(7)
C35 H35 0.93
C36 C37 1.382(5)
C36 H36 0.93
C37 H37 0.93
C41 C42 1.494(6)
C41 H41A 0.97
C41 H41B 0.97
C42 C43 1.489(5)
C42 H42A 0.97
C42 H42B 0.97
C43 C44 1.384(5)
C44 C45 1.378(6)
C44 H44 0.93
C45 C46 1.373(6)
C45 H45 0.93
C46 C47 1.379(5)
C46 H46 0.93
C47 H47 0.93
